data_7122024
loop_
_publ_author_name
'Schiwek, Christian H.'
'Vasilenko, Vladislav'
'Wadepohl, Hubert'
'Gade, Lutz H.'

_publ_section_title
;
 The open d-shell enforces the active space in 3d metal catalysis: highly
 enantioselective chromium(ii) pincer catalysed hydrosilylation of
 ketones.
;
_journal_issue 66
_journal_name_full 'Chemical communications (Cambridge, England)'
_journal_page_first 9139
_journal_page_last 9142
_journal_paper_doi 10.1039/c8cc05172k
_journal_volume 54
_journal_year 2018
_chemical_absolute_configuration ad
_chemical_formula_moiety 'C26 H45 Cr N3 O2 Si'
_chemical_formula_sum 'C26 H45 Cr N3 O2 Si'
_chemical_formula_weight 511.74
_chemical_properties_physical 'air-sensitive, moisture-sensitive'
_space_group_crystal_system orthorhombic
_space_group_IT_number 19
_space_group_name_Hall 'P 2ac 2ab'
_space_group_name_H-M_alt 'P 21 21 21'
_symmetry_space_group_name_Hall 'P 2ac 2ab'
_symmetry_space_group_name_H-M 'P 21 21 21'
_atom_sites_solution_hydrogens geom
_atom_sites_solution_primary iterative
_atom_sites_solution_secondary difmap
_audit_block_code ga_chs2
_audit_creation_date 2018-02-16
_audit_creation_method
;
Olex2 1.2
(compiled Aug 10 2017 17:44:14 for OlexSys, GUI svn.r5381)
;
_audit_update_record
;
2018-06-19 deposited with the CCDC.
2018-07-24 downloaded from the CCDC.
;
_cell_angle_alpha 90
_cell_angle_beta 90
_cell_angle_gamma 90
_cell_formula_units_Z 4
_cell_length_a 11.7996(7)
_cell_length_b 14.2516(10)
_cell_length_c 17.9837(12)
_cell_measurement_reflns_used 4672
_cell_measurement_temperature 220(1)
_cell_measurement_theta_max 20.5900
_cell_measurement_theta_min 2.5160
_cell_volume 3024.2(3)
_computing_cell_refinement 'CrysAlisPro 1.171.38.46 (Rigaku OD, 2015)'
_computing_data_collection 'CrysAlisPro 1.171.38.46 (Rigaku OD, 2015)'
_computing_data_reduction 'CrysAlisPro 1.171.38.46 (Rigaku OD, 2015)'
_computing_molecular_graphics 'Olex2 (Dolomanov et al., 2009)'
_computing_publication_material 'encif (Wadepohl, 2009-17); encifer 1.5.2 (CCDC, 2016)'
_computing_structure_refinement 'ShelXL (Sheldrick, 2015)'
_computing_structure_solution 'SUPERFLIP (Palatinus, 2007-2009)'
_diffrn_ambient_environment 'perfluoro polyether oil / N~2~'
_diffrn_ambient_temperature 220(1)
_diffrn_detector 'CCD plate'
_diffrn_detector_area_resol_mean 7.9621
_diffrn_detector_type Eos
_diffrn_measured_fraction_theta_full 0.997
_diffrn_measured_fraction_theta_max 0.996
_diffrn_measurement_details
;
List of Runs (angles in degrees, time in seconds):

  # Type    Start    End  Width  t~exp~   \w     \q     \k     \f   Frames
#--------------------------------------------------------------------------
  1  \w    -20.00  69.00   0.50   25.00    --   27.02 -99.00  60.00  178
  2  \w    -42.00  48.00   0.50   25.00    --   27.02 -57.00 120.00  180
  3  \w    -36.00  44.00   0.50   25.00    --   27.02 -57.00 -60.00  160
  4  \w     -3.00  97.00   0.50   25.00    --   27.02  77.00-180.00  200
  5  \w     -3.00  97.00   0.50   25.00    --   27.02  77.00 -30.00  200
  6  \w     -3.00  97.00   0.50   25.00    --   27.02  77.00  90.00  200
  7  \w    -20.00   8.00   0.50   25.00    --   27.02 -99.00 -90.00   56
  8  \w     35.00  69.00   0.50   25.00    --   27.02 -99.00 -90.00   68
  9  \w    -42.00  41.00   0.50   25.00    --   27.02 -57.00-150.00  166
 10  \w      7.00  96.00   0.50   25.00    --   27.02  57.00 -90.00  178
;
_diffrn_measurement_device 'four-circle diffractometer'
_diffrn_measurement_device_type 'Agilent SuperNova, Dual, Cu at zero, Eos'
_diffrn_measurement_method '\w scans'
_diffrn_measurement_specimen_support 'polyimid foil'
_diffrn_orient_matrix_type 'CrysAlisPro convention (1999,Acta A55,543-557)'
_diffrn_orient_matrix_UB_11 -0.0074033000
_diffrn_orient_matrix_UB_12 -0.0349146000
_diffrn_orient_matrix_UB_13 0.0275424000
_diffrn_orient_matrix_UB_21 0.0554218000
_diffrn_orient_matrix_UB_22 0.0092535000
_diffrn_orient_matrix_UB_23 0.0136596000
_diffrn_orient_matrix_UB_31 -0.0221722000
_diffrn_orient_matrix_UB_32 0.0341966000
_diffrn_orient_matrix_UB_33 0.0247075000
_diffrn_radiation_monochromator mirror
_diffrn_radiation_probe x-ray
_diffrn_radiation_type 'Mo K\a'
_diffrn_radiation_wavelength 0.71073
_diffrn_reflns_av_R_equivalents 0.1452
_diffrn_reflns_av_unetI/netI 0.0775
_diffrn_reflns_Laue_measured_fraction_full 0.997
_diffrn_reflns_Laue_measured_fraction_max 0.996
_diffrn_reflns_limit_h_max 14
_diffrn_reflns_limit_h_min -14
_diffrn_reflns_limit_k_max 17
_diffrn_reflns_limit_k_min -17
_diffrn_reflns_limit_l_max 21
_diffrn_reflns_limit_l_min -21
_diffrn_reflns_number 38247
_diffrn_reflns_point_group_measured_fraction_full 0.997
_diffrn_reflns_point_group_measured_fraction_max 0.996
_diffrn_reflns_theta_full 25.190
_diffrn_reflns_theta_max 25.190
_diffrn_reflns_theta_min 2.241
_diffrn_source 'microfocus X-Ray tube'
_diffrn_source_type 'Agilent SuperNova (Mo) X-ray Source'
_exptl_absorpt_coefficient_mu 0.442
_exptl_absorpt_correction_T_max 1.0000
_exptl_absorpt_correction_T_min 0.4110
_exptl_absorpt_correction_type multi-scan
_exptl_absorpt_process_details
;
CrysAlisPro 1.171.38.46 (Rigaku Oxford Diffraction, 2015)
Spherical absorption correction
 using equivalent radius and absorption coefficient.
Empirical absorption correction using spherical harmonics,
 implemented in SCALE3 ABSPACK scaling algorithm.
;
_exptl_crystal_colour yellow
_exptl_crystal_colour_primary yellow
_exptl_crystal_density_diffrn 1.124
_exptl_crystal_description irregular
_exptl_crystal_F_000 1104
_exptl_crystal_size_max 0.228
_exptl_crystal_size_mid 0.113
_exptl_crystal_size_min 0.044
_refine_diff_density_max 0.577
_refine_diff_density_min -0.452
_refine_diff_density_rms 0.053
_refine_ls_abs_structure_details
;
 Flack x determined using 1128 quotients [(I+)-(I-)]/[(I+)+(I-)]
 (Parsons, Flack and Wagner, Acta Cryst. B69 (2013) 249-259).
;
_refine_ls_abs_structure_Flack 0.02(3)
_refine_ls_extinction_method none
_refine_ls_goodness_of_fit_ref 1.056
_refine_ls_hydrogen_treatment constr
_refine_ls_matrix_type full
_refine_ls_number_parameters 309
_refine_ls_number_reflns 5422
_refine_ls_number_restraints 0
_refine_ls_restrained_S_all 1.056
_refine_ls_R_factor_all 0.1000
_refine_ls_R_factor_gt 0.0645
_refine_ls_shift/su_max 0.000
_refine_ls_shift/su_mean 0.000
_refine_ls_structure_factor_coef Fsqd
_refine_ls_weighting_details 'w=1/[\s^2^(Fo^2^)+(0.0767P)^2^+0.2349P] where P=(Fo^2^+2Fc^2^)/3'
_refine_ls_weighting_scheme calc
_refine_ls_wR_factor_gt 0.1553
_refine_ls_wR_factor_ref 0.1794
_reflns_Friedel_coverage 0.774
_reflns_Friedel_fraction_full 0.996
_reflns_Friedel_fraction_max 0.996
_reflns_number_gt 3677
_reflns_number_total 5422
_reflns_threshold_expression 'I > 2\s(I)'
_cod_data_source_file c8cc05172k2.cif
_cod_data_source_block ga_chs2
_cod_depositor_comments 'Adding full bibliography for 7122023--7122024.cif.'
_cod_database_code 7122024
_audit_block_refno 3047
_audit_block_usercomment 'chs59, irregular, yellow'
_shelx_space_group_comment
;
The symmetry employed for this shelxl refinement is uniquely defined
by the following loop, which should always be used as a source of
symmetry information in preference to the above space-group names.
They are only intended as comments.
;
_shelx_estimated_absorpt_t_max 0.957
_shelx_estimated_absorpt_t_min 0.957
_reflns_odcompleteness_completeness 59.89
_reflns_odcompleteness_iscentric 1
_reflns_odcompleteness_theta 30.44
_shelxl_version_number 2018/1
_olex2_refinement_description
;
1. Fixed Uiso
 At 1.2 times of:
  All C(H) groups, All C(H,H) groups
 At 1.5 times of:
  All C(H,H,H) groups
2.a Ternary CH refined with riding coordinates:
 C1(H1), C12(H12), C13(H13), C16(H16)
2.b Secondary CH2 refined with riding coordinates:
 C2(H2A,H2B), C11(H11A,H11B), C23(H23A,H23B)
2.c Aromatic/amide H refined with riding coordinates:
 C6(H6), C7(H7)
2.d Idealised Me refined as rotating group:
 C14(H14A,H14B,H14C), C15(H15A,H15B,H15C), C17(H17A,H17B,H17C), C18(H18A,H18B,
 H18C), C19(H19A,H19B,H19C), C20(H20A,H20B,H20C), C21(H21A,H21B,H21C), C22(H22A,
 H22B,H22C), C24(H24A,H24B,H24C), C25(H25A,H25B,H25C), C26(H26A,H26B,H26C)
;
_olex2_submission_special_instructions 'No special instructions were received'
_oxdiff_exptl_absorpt_empirical_details
;
Empirical correction (ABSPACK) includes:
- Absorption correction using spherical harmonics
- Frame scaling
- B-factor correction
;
_cell_oxdiff_length_a 11.7924(5)
_cell_oxdiff_length_b 14.2605(6)
_cell_oxdiff_length_c 17.9839(8)
_cell_oxdiff_angle_alpha 90.282(3)
_cell_oxdiff_angle_beta 90.127(4)
_cell_oxdiff_angle_gamma 90.251(4)
_cell_oxdiff_volume 3024.2(2)
_cell_oxdiff_measurement_reflns_used 4672

loop_
_symmetry_equiv_pos_as_xyz
'x, y, z'
'-x+1/2, -y, z+1/2'
'-x, y+1/2, -z+1/2'
'x+1/2, -y+1/2, -z'

loop_
_atom_site_label
_atom_site_type_symbol
_atom_site_fract_x
_atom_site_fract_y
_atom_site_fract_z
_atom_site_U_iso_or_equiv
_atom_site_adp_type
_atom_site_occupancy
_atom_site_site_symmetry_order
_atom_site_calc_flag
_atom_site_refinement_flags_posn
Cr Cr 0.67339(9) 0.70329(8) 0.70390(6) 0.0518(3) Uani 1 1 d .
Si Si 0.9493(2) 0.6110(2) 0.72797(15) 0.0790(8) Uani 1 1 d .
O1 O 0.7358(5) 0.7922(5) 0.4833(3) 0.0824(17) Uani 1 1 d .
O2 O 0.4724(5) 0.7309(5) 0.8980(3) 0.0854(19) Uani 1 1 d .
N1 N 0.7201(5) 0.7187(4) 0.5930(3) 0.0578(16) Uani 1 1 d .
N2 N 0.5512(5) 0.8021(4) 0.6787(3) 0.0546(14) Uani 1 1 d .
N3 N 0.6045(5) 0.7085(4) 0.8105(3) 0.0567(14) Uani 1 1 d .
C1 C 0.7500(8) 0.6433(6) 0.5393(5) 0.070(2) Uani 1 1 d .
H1 H 0.820469 0.611983 0.555854 0.085 Uiso 1 1 calc R
C2 C 0.7738(8) 0.6985(7) 0.4686(5) 0.085(3) Uani 1 1 d .
H2A H 0.854959 0.697970 0.457202 0.102 Uiso 1 1 calc R
H2B H 0.732404 0.671596 0.426481 0.102 Uiso 1 1 calc R
C3 C 0.7104(6) 0.7943(7) 0.5567(4) 0.0601(19) Uani 1 1 d .
C4 C 0.6755(8) 0.8885(5) 0.5887(4) 0.067(2) Uani 1 1 d .
C5 C 0.5657(7) 0.8776(5) 0.6321(4) 0.061(2) Uani 1 1 d .
C6 C 0.4745(8) 0.9384(6) 0.6383(5) 0.077(3) Uani 1 1 d .
H6 H 0.463689 0.994218 0.611393 0.092 Uiso 1 1 calc R
C7 C 0.4018(8) 0.9016(6) 0.6917(5) 0.081(3) Uani 1 1 d .
H7 H 0.334004 0.928631 0.708785 0.097 Uiso 1 1 calc R
C8 C 0.4496(6) 0.8157(6) 0.7154(4) 0.064(2) Uani 1 1 d .
C9 C 0.4064(6) 0.7434(7) 0.7692(5) 0.077(3) Uani 1 1 d .
C10 C 0.4999(7) 0.7261(6) 0.8257(5) 0.067(2) Uani 1 1 d .
C11 C 0.5748(7) 0.7094(8) 0.9396(4) 0.079(2) Uani 1 1 d .
H11A H 0.569322 0.647497 0.963078 0.095 Uiso 1 1 calc R
H11B H 0.588776 0.756660 0.978029 0.095 Uiso 1 1 calc R
C12 C 0.6685(6) 0.7108(5) 0.8806(4) 0.0540(16) Uani 1 1 d .
H12 H 0.716545 0.654111 0.885106 0.065 Uiso 1 1 calc R
C13 C 0.7433(6) 0.8008(6) 0.8816(4) 0.0614(19) Uani 1 1 d .
H13 H 0.793858 0.797871 0.837760 0.074 Uiso 1 1 calc R
C14 C 0.6748(9) 0.8891(6) 0.8750(5) 0.079(2) Uani 1 1 d .
H14A H 0.626641 0.885358 0.831354 0.118 Uiso 1 1 calc GR
H14B H 0.725270 0.942510 0.870328 0.118 Uiso 1 1 calc GR
H14C H 0.628057 0.896611 0.918977 0.118 Uiso 1 1 calc GR
C15 C 0.8185(8) 0.8016(7) 0.9505(5) 0.083(2) Uani 1 1 d .
H15A H 0.772129 0.811233 0.994373 0.125 Uiso 1 1 calc GR
H15B H 0.873402 0.852055 0.946453 0.125 Uiso 1 1 calc GR
H15C H 0.857944 0.742119 0.954524 0.125 Uiso 1 1 calc GR
C16 C 0.6542(8) 0.5710(6) 0.5357(5) 0.079(3) Uani 1 1 d .
H16 H 0.642134 0.547554 0.586906 0.095 Uiso 1 1 calc R
C17 C 0.5416(9) 0.6104(8) 0.5089(7) 0.110(4) Uani 1 1 d .
H17A H 0.520832 0.664083 0.539119 0.165 Uiso 1 1 calc GR
H17B H 0.483465 0.562550 0.512986 0.165 Uiso 1 1 calc GR
H17C H 0.548576 0.629762 0.457345 0.165 Uiso 1 1 calc GR
C18 C 0.6917(12) 0.4876(8) 0.4888(7) 0.135(5) Uani 1 1 d .
H18A H 0.637023 0.437233 0.493690 0.203 Uiso 1 1 calc GR
H18B H 0.765361 0.466133 0.505644 0.203 Uiso 1 1 calc GR
H18C H 0.696744 0.506483 0.437025 0.203 Uiso 1 1 calc GR
C19 C 0.7709(8) 0.9224(6) 0.6404(6) 0.084(3) Uani 1 1 d .
H19A H 0.782874 0.876570 0.679497 0.125 Uiso 1 1 calc GR
H19B H 0.749774 0.982092 0.662363 0.125 Uiso 1 1 calc GR
H19C H 0.840189 0.929985 0.612028 0.125 Uiso 1 1 calc GR
C20 C 0.6599(11) 0.9599(7) 0.5250(6) 0.111(4) Uani 1 1 d .
H20A H 0.731925 0.970163 0.500395 0.166 Uiso 1 1 calc GR
H20B H 0.632335 1.018779 0.545161 0.166 Uiso 1 1 calc GR
H20C H 0.605432 0.935590 0.489479 0.166 Uiso 1 1 calc GR
C21 C 0.2995(7) 0.7805(10) 0.8092(6) 0.125(5) Uani 1 1 d .
H21A H 0.237029 0.783480 0.774257 0.188 Uiso 1 1 calc GR
H21B H 0.314457 0.842738 0.828771 0.188 Uiso 1 1 calc GR
H21C H 0.280026 0.738621 0.849745 0.188 Uiso 1 1 calc GR
C22 C 0.3822(8) 0.6499(7) 0.7286(6) 0.097(3) Uani 1 1 d .
H22A H 0.318227 0.657957 0.695327 0.145 Uiso 1 1 calc GR
H22B H 0.364709 0.601670 0.764884 0.145 Uiso 1 1 calc GR
H22C H 0.448388 0.631457 0.700182 0.145 Uiso 1 1 calc GR
C23 C 0.7942(6) 0.5957(6) 0.7280(5) 0.068(2) Uani 1 1 d .
H23A H 0.774628 0.571895 0.777498 0.081 Uiso 1 1 calc R
H23B H 0.778464 0.544670 0.693044 0.081 Uiso 1 1 calc R
C24 C 0.9986(8) 0.7089(9) 0.6675(6) 0.119(4) Uani 1 1 d .
H24A H 0.962309 0.704254 0.619231 0.179 Uiso 1 1 calc GR
H24B H 1.080142 0.705099 0.661425 0.179 Uiso 1 1 calc GR
H24C H 0.978981 0.768419 0.690314 0.179 Uiso 1 1 calc GR
C25 C 1.0259(11) 0.5029(9) 0.6974(8) 0.150(6) Uani 1 1 d .
H25A H 1.023162 0.456315 0.736674 0.225 Uiso 1 1 calc GR
H25B H 1.104259 0.518295 0.686532 0.225 Uiso 1 1 calc GR
H25C H 0.990072 0.477924 0.653047 0.225 Uiso 1 1 calc GR
C26 C 1.0048(8) 0.6398(9) 0.8226(6) 0.112(4) Uani 1 1 d .
H26A H 1.085142 0.653520 0.819470 0.168 Uiso 1 1 calc GR
H26B H 0.992957 0.586718 0.855486 0.168 Uiso 1 1 calc GR
H26C H 0.964988 0.694091 0.842034 0.168 Uiso 1 1 calc GR

loop_
_atom_site_aniso_label
_atom_site_aniso_U_11
_atom_site_aniso_U_22
_atom_site_aniso_U_33
_atom_site_aniso_U_23
_atom_site_aniso_U_13
_atom_site_aniso_U_12
Cr 0.0498(6) 0.0545(6) 0.0511(6) -0.0008(6) -0.0051(5) -0.0039(5)
Si 0.0574(13) 0.1029(19) 0.0766(17) 0.0145(15) 0.0052(12) 0.0122(13)
O1 0.099(4) 0.092(4) 0.056(3) -0.001(4) 0.009(3) 0.008(4)
O2 0.058(3) 0.142(6) 0.055(4) 0.007(4) 0.010(3) -0.009(3)
N1 0.065(4) 0.052(4) 0.056(4) -0.012(3) -0.001(3) 0.003(3)
N2 0.047(3) 0.063(4) 0.054(3) 0.002(3) -0.001(3) -0.002(3)
N3 0.054(3) 0.062(3) 0.054(4) 0.006(3) -0.004(3) -0.007(3)
C1 0.069(5) 0.079(6) 0.064(5) -0.021(4) -0.005(4) 0.007(4)
C2 0.091(6) 0.103(7) 0.061(5) -0.020(6) 0.006(4) -0.003(6)
C3 0.063(5) 0.073(5) 0.044(4) -0.008(4) 0.005(3) -0.008(4)
C4 0.076(5) 0.054(4) 0.072(5) 0.008(4) 0.010(5) -0.007(4)
C5 0.063(5) 0.058(5) 0.062(5) 0.000(4) -0.007(4) 0.003(4)
C6 0.079(6) 0.061(5) 0.091(7) 0.008(5) -0.006(5) 0.018(4)
C7 0.071(5) 0.086(6) 0.086(7) -0.026(5) -0.014(5) 0.029(5)
C8 0.044(4) 0.098(6) 0.050(4) -0.008(4) -0.004(3) -0.002(4)
C9 0.042(4) 0.125(7) 0.064(5) 0.000(5) -0.006(4) -0.017(4)
C10 0.057(5) 0.089(6) 0.056(5) 0.003(4) 0.003(4) -0.016(4)
C11 0.077(6) 0.108(7) 0.053(5) 0.010(5) -0.003(4) -0.011(6)
C12 0.056(4) 0.059(4) 0.047(4) 0.006(4) -0.010(3) 0.005(4)
C13 0.060(4) 0.067(5) 0.057(4) -0.001(4) -0.010(4) -0.002(4)
C14 0.087(6) 0.064(5) 0.085(6) 0.002(4) -0.020(6) -0.003(5)
C15 0.079(6) 0.091(6) 0.080(6) -0.016(5) -0.026(5) 0.004(6)
C16 0.095(7) 0.064(5) 0.078(6) -0.013(4) -0.015(5) -0.005(5)
C17 0.099(8) 0.122(8) 0.108(8) -0.004(7) -0.039(7) -0.016(7)
C18 0.153(12) 0.104(8) 0.148(11) -0.062(8) -0.022(10) 0.005(9)
C19 0.075(6) 0.068(6) 0.108(8) -0.022(5) 0.016(5) -0.023(4)
C20 0.150(10) 0.074(6) 0.108(8) 0.030(6) 0.037(8) 0.009(7)
C21 0.048(5) 0.232(14) 0.096(8) 0.008(9) 0.014(5) 0.006(7)
C22 0.072(6) 0.112(8) 0.106(8) 0.013(6) -0.019(6) -0.039(5)
C23 0.057(5) 0.068(5) 0.078(6) 0.001(4) -0.013(4) 0.003(4)
C24 0.068(6) 0.175(12) 0.115(9) 0.034(9) -0.006(6) -0.024(7)
C25 0.125(10) 0.161(11) 0.164(13) -0.007(11) 0.033(10) 0.074(9)
C26 0.055(5) 0.195(12) 0.086(7) -0.001(8) -0.003(5) 0.001(7)

loop_
_atom_type_symbol
_atom_type_description
_atom_type_scat_dispersion_real
_atom_type_scat_dispersion_imag
_atom_type_scat_source
C C 0.0033 0.0016 'International Tables Vol C Tables 4.2.6.8 and 6.1.1.4'
H H 0.0000 0.0000 'International Tables Vol C Tables 4.2.6.8 and 6.1.1.4'
Cr Cr 0.3209 0.6236 'International Tables Vol C Tables 4.2.6.8 and 6.1.1.4'
N N 0.0061 0.0033 'International Tables Vol C Tables 4.2.6.8 and 6.1.1.4'
O O 0.0106 0.0060 'International Tables Vol C Tables 4.2.6.8 and 6.1.1.4'
Si Si 0.0817 0.0704 'International Tables Vol C Tables 4.2.6.8 and 6.1.1.4'

loop_
_exptl_crystal_face_index_h
_exptl_crystal_face_index_k
_exptl_crystal_face_index_l
_exptl_crystal_face_perp_dist
1 13 20 0.0565
-1 -13 -20 0.0565
-16 6 -4 0.0818
16 -6 4 0.0818
4 -16 14 0.0221
-4 16 -14 0.0221

loop_
_geom_angle_atom_site_label_1
_geom_angle_atom_site_label_2
_geom_angle_atom_site_label_3
_geom_angle
N1 Cr N3 168.9(2)
N1 Cr C23 95.4(3)
N2 Cr N1 84.4(2)
N2 Cr N3 84.5(2)
N2 Cr C23 177.1(3)
N3 Cr C23 95.7(3)
C23 Si C24 113.5(4)
C23 Si C25 112.5(6)
C23 Si C26 111.9(4)
C24 Si C25 107.1(6)
C24 Si C26 105.0(5)
C26 Si C25 106.2(6)
C3 O1 C2 105.6(7)
C10 O2 C11 106.6(6)
C1 N1 Cr 127.5(5)
C3 N1 Cr 124.1(5)
C3 N1 C1 107.6(7)
C5 N2 Cr 125.5(5)
C5 N2 C8 106.8(6)
C8 N2 Cr 126.7(5)
C10 N3 Cr 125.1(5)
C10 N3 C12 107.8(6)
C12 N3 Cr 126.2(5)
N1 C1 H1 109.2
N1 C1 C2 102.3(7)
N1 C1 C16 109.8(7)
C2 C1 H1 109.2
C2 C1 C16 116.7(7)
C16 C1 H1 109.2
O1 C2 C1 105.7(7)
O1 C2 H2A 110.6
O1 C2 H2B 110.6
C1 C2 H2A 110.6
C1 C2 H2B 110.6
H2A C2 H2B 108.7
O1 C3 C4 116.6(8)
N1 C3 O1 117.7(8)
N1 C3 C4 125.7(7)
C3 C4 C5 109.5(6)
C3 C4 C19 108.0(7)
C3 C4 C20 109.6(7)
C5 C4 C19 110.2(7)
C5 C4 C20 110.3(8)
C19 C4 C20 109.3(8)
N2 C5 C4 120.0(7)
N2 C5 C6 110.1(7)
C6 C5 C4 129.7(8)
C5 C6 H6 126.3
C5 C6 C7 107.4(7)
C7 C6 H6 126.3
C6 C7 H7 126.6
C6 C7 C8 106.8(7)
C8 C7 H7 126.6
N2 C8 C7 108.9(7)
N2 C8 C9 120.3(7)
C7 C8 C9 130.8(8)
C8 C9 C10 107.2(6)
C8 C9 C21 110.0(9)
C8 C9 C22 110.5(7)
C10 C9 C21 109.7(8)
C10 C9 C22 108.0(8)
C21 C9 C22 111.3(8)
O2 C10 C9 117.6(7)
N3 C10 O2 116.5(7)
N3 C10 C9 125.8(7)
O2 C11 H11A 111.0
O2 C11 H11B 111.0
O2 C11 C12 103.9(6)
H11A C11 H11B 109.0
C12 C11 H11A 111.0
C12 C11 H11B 111.0
N3 C12 C11 102.9(6)
N3 C12 H12 110.3
N3 C12 C13 108.6(6)
C11 C12 H12 110.3
C11 C12 C13 114.3(7)
C13 C12 H12 110.3
C12 C13 H13 107.3
C14 C13 C12 112.6(6)
C14 C13 H13 107.3
C14 C13 C15 111.9(7)
C15 C13 C12 110.2(7)
C15 C13 H13 107.3
C13 C14 H14A 109.5
C13 C14 H14B 109.5
C13 C14 H14C 109.5
H14A C14 H14B 109.5
H14A C14 H14C 109.5
H14B C14 H14C 109.5
C13 C15 H15A 109.5
C13 C15 H15B 109.5
C13 C15 H15C 109.5
H15A C15 H15B 109.5
H15A C15 H15C 109.5
H15B C15 H15C 109.5
C1 C16 H16 107.1
C17 C16 C1 114.2(7)
C17 C16 H16 107.1
C17 C16 C18 111.5(9)
C18 C16 C1 109.5(9)
C18 C16 H16 107.1
C16 C17 H17A 109.5
C16 C17 H17B 109.5
C16 C17 H17C 109.5
H17A C17 H17B 109.5
H17A C17 H17C 109.5
H17B C17 H17C 109.5
C16 C18 H18A 109.5
C16 C18 H18B 109.5
C16 C18 H18C 109.5
H18A C18 H18B 109.5
H18A C18 H18C 109.5
H18B C18 H18C 109.5
C4 C19 H19A 109.5
C4 C19 H19B 109.5
C4 C19 H19C 109.5
H19A C19 H19B 109.5
H19A C19 H19C 109.5
H19B C19 H19C 109.5
C4 C20 H20A 109.5
C4 C20 H20B 109.5
C4 C20 H20C 109.5
H20A C20 H20B 109.5
H20A C20 H20C 109.5
H20B C20 H20C 109.5
C9 C21 H21A 109.5
C9 C21 H21B 109.5
C9 C21 H21C 109.5
H21A C21 H21B 109.5
H21A C21 H21C 109.5
H21B C21 H21C 109.5
C9 C22 H22A 109.5
C9 C22 H22B 109.5
C9 C22 H22C 109.5
H22A C22 H22B 109.5
H22A C22 H22C 109.5
H22B C22 H22C 109.5
Cr C23 H23A 106.0
Cr C23 H23B 106.0
Si C23 Cr 125.3(4)
Si C23 H23A 106.0
Si C23 H23B 106.0
H23A C23 H23B 106.3
Si C24 H24A 109.5
Si C24 H24B 109.5
Si C24 H24C 109.5
H24A C24 H24B 109.5
H24A C24 H24C 109.5
H24B C24 H24C 109.5
Si C25 H25A 109.5
Si C25 H25B 109.5
Si C25 H25C 109.5
H25A C25 H25B 109.5
H25A C25 H25C 109.5
H25B C25 H25C 109.5
Si C26 H26A 109.5
Si C26 H26B 109.5
Si C26 H26C 109.5
H26A C26 H26B 109.5
H26A C26 H26C 109.5
H26B C26 H26C 109.5

loop_
_geom_bond_atom_site_label_1
_geom_bond_atom_site_label_2
_geom_bond_distance
Cr N1 2.081(6)
Cr N2 2.066(6)
Cr N3 2.084(6)
Cr C23 2.138(7)
Si C23 1.843(8)
Si C24 1.862(11)
Si C25 1.869(11)
Si C26 1.869(10)
O1 C2 1.432(11)
O1 C3 1.355(9)
O2 C10 1.342(10)
O2 C11 1.454(10)
N1 C1 1.487(9)
N1 C3 1.264(10)
N2 C5 1.375(9)
N2 C8 1.382(9)
N3 C10 1.288(9)
N3 C12 1.470(8)
C1 H1 0.9900
C1 C2 1.521(12)
C1 C16 1.531(12)
C2 H2A 0.9800
C2 H2B 0.9800
C3 C4 1.518(12)
C4 C5 1.521(12)
C4 C19 1.538(12)
C4 C20 1.543(11)
C5 C6 1.386(11)
C6 H6 0.9400
C6 C7 1.389(12)
C7 H7 0.9400
C7 C8 1.413(11)
C8 C9 1.502(12)
C9 C10 1.520(11)
C9 C21 1.546(12)
C9 C22 1.546(13)
C11 H11A 0.9800
C11 H11B 0.9800
C11 C12 1.532(11)
C12 H12 0.9900
C12 C13 1.558(11)
C13 H13 0.9900
C13 C14 1.501(12)
C13 C15 1.524(10)
C14 H14A 0.9700
C14 H14B 0.9700
C14 H14C 0.9700
C15 H15A 0.9700
C15 H15B 0.9700
C15 H15C 0.9700
C16 H16 0.9900
C16 C17 1.522(13)
C16 C18 1.523(13)
C17 H17A 0.9700
C17 H17B 0.9700
C17 H17C 0.9700
C18 H18A 0.9700
C18 H18B 0.9700
C18 H18C 0.9700
C19 H19A 0.9700
C19 H19B 0.9700
C19 H19C 0.9700
C20 H20A 0.9700
C20 H20B 0.9700
C20 H20C 0.9700
C21 H21A 0.9700
C21 H21B 0.9700
C21 H21C 0.9700
C22 H22A 0.9700
C22 H22B 0.9700
C22 H22C 0.9700
C23 H23A 0.9800
C23 H23B 0.9800
C24 H24A 0.9700
C24 H24B 0.9700
C24 H24C 0.9700
C25 H25A 0.9700
C25 H25B 0.9700
C25 H25C 0.9700
C26 H26A 0.9700
C26 H26B 0.9700
C26 H26C 0.9700

loop_
_geom_torsion_atom_site_label_1
_geom_torsion_atom_site_label_2
_geom_torsion_atom_site_label_3
_geom_torsion_atom_site_label_4
_geom_torsion
Cr N1 C1 C2 179.1(5)
Cr N1 C1 C16 54.6(9)
Cr N1 C3 O1 -174.9(5)
Cr N1 C3 C4 6.9(11)
Cr N2 C5 C4 5.7(10)
Cr N2 C5 C6 -169.1(6)
Cr N2 C8 C7 167.6(5)
Cr N2 C8 C9 -13.5(10)
Cr N3 C10 O2 -176.9(5)
Cr N3 C10 C9 1.9(12)
Cr N3 C12 C11 -177.3(6)
Cr N3 C12 C13 61.2(8)
O1 C3 C4 C5 129.6(7)
O1 C3 C4 C19 -110.4(8)
O1 C3 C4 C20 8.5(10)
O2 C11 C12 N3 -14.2(9)
O2 C11 C12 C13 103.3(8)
N1 C1 C2 O1 -10.6(9)
N1 C1 C16 C17 61.7(10)
N1 C1 C16 C18 -172.5(8)
N1 C3 C4 C5 -52.2(10)
N1 C3 C4 C19 67.9(10)
N1 C3 C4 C20 -173.2(8)
N2 C5 C6 C7 1.6(10)
N2 C8 C9 C10 54.1(10)
N2 C8 C9 C21 173.3(7)
N2 C8 C9 C22 -63.4(9)
N3 C12 C13 C14 59.1(8)
N3 C12 C13 C15 -175.2(6)
C1 N1 C3 O1 -4.7(9)
C1 N1 C3 C4 177.1(7)
C2 O1 C3 N1 -2.7(10)
C2 O1 C3 C4 175.7(7)
C2 C1 C16 C17 -54.0(11)
C2 C1 C16 C18 71.8(11)
C3 O1 C2 C1 8.5(9)
C3 N1 C1 C2 9.3(8)
C3 N1 C1 C16 -115.2(8)
C3 C4 C5 N2 43.2(10)
C3 C4 C5 C6 -143.2(9)
C4 C5 C6 C7 -172.5(8)
C5 N2 C8 C7 -0.9(8)
C5 N2 C8 C9 178.0(7)
C5 C6 C7 C8 -2.1(10)
C6 C7 C8 N2 1.9(9)
C6 C7 C8 C9 -176.9(8)
C7 C8 C9 C10 -127.3(9)
C7 C8 C9 C21 -8.1(12)
C7 C8 C9 C22 115.2(10)
C8 N2 C5 C4 174.4(7)
C8 N2 C5 C6 -0.4(9)
C8 C9 C10 O2 129.1(8)
C8 C9 C10 N3 -49.7(12)
C10 O2 C11 C12 10.7(10)
C10 N3 C12 C11 13.2(9)
C10 N3 C12 C13 -108.3(7)
C11 O2 C10 N3 -2.6(11)
C11 O2 C10 C9 178.5(8)
C11 C12 C13 C14 -55.1(8)
C11 C12 C13 C15 70.6(8)
C12 N3 C10 O2 -7.3(10)
C12 N3 C10 C9 171.5(8)
C16 C1 C2 O1 109.2(8)
C19 C4 C5 N2 -75.5(9)
C19 C4 C5 C6 98.2(10)
C20 C4 C5 N2 163.8(7)
C20 C4 C5 C6 -22.5(12)
C21 C9 C10 O2 9.7(12)
C21 C9 C10 N3 -169.1(9)
C22 C9 C10 O2 -111.8(9)
C22 C9 C10 N3 69.4(11)
C24 Si C23 Cr -25.1(8)
C25 Si C23 Cr -147.0(6)
C26 Si C23 Cr 93.4(7)

loop_
_exptl_oxdiff_crystal_face_indexfrac_h
_exptl_oxdiff_crystal_face_indexfrac_k
_exptl_oxdiff_crystal_face_indexfrac_l
_exptl_oxdiff_crystal_face_x
_exptl_oxdiff_crystal_face_y
_exptl_oxdiff_crystal_face_z
0.9987 13.0011 19.9975 0.0895 0.4488 0.9165
-0.9987 -13.0011 -19.9975 -0.0895 -0.4488 -0.9165
-16.0005 5.9990 -4.0005 -0.2012 -0.8859 0.4611
16.0005 -5.9990 4.0005 0.2012 0.8859 -0.4611
4.0019 -15.9995 14.0031 0.9147 0.2650 -0.2899
-4.0019 15.9995 -14.0031 -0.9147 -0.2650 0.2899
